data_4132209
loop_
_publ_author_name
'Saha, Subhankar'
'Desiraju, Gautam R.'

_publ_section_title
;
 Acid&#x00B7;&#x00B7;&#x00B7;Amide Supramolecular Synthon in Cocrystals:
 From Spectroscopic Detection to Property Engineering.
;
_journal_issue 20
_journal_name_full 'Journal of the American Chemical Society'
_journal_page_first 6361
_journal_page_last 6373
_journal_paper_doi 10.1021/jacs.8b02435
_journal_volume 140
_journal_year 2018
_chemical_formula_sum 'C15 H13 N3 O8'
_chemical_formula_weight 363.28
_space_group_crystal_system triclinic
_space_group_IT_number 2
_space_group_name_Hall '-P 1'
_space_group_name_H-M_alt 'P -1'
_atom_sites_solution_hydrogens geom
_audit_creation_method SHELXL-2014
_cell_angle_alpha 80.37(3)
_cell_angle_beta 85.46(4)
_cell_angle_gamma 71.51(3)
_cell_formula_units_Z 2
_cell_length_a 7.467(7)
_cell_length_b 9.997(9)
_cell_length_c 11.538(11)
_cell_measurement_reflns_used 2181
_cell_measurement_temperature 296(2)
_cell_measurement_theta_max 33.7
_cell_measurement_theta_min 1.8
_cell_volume 805.0(13)
_computing_cell_refinement
;
CrystalClear-SM Expert 2.0 rc14 (Rigaku, 2009)
;
_computing_data_collection
;
CrystalClear-SM Expert 2.0 rc14 (Rigaku, 2009)
;
_computing_data_reduction
;
CrystalClear-SM Expert 2.0 rc14 (Rigaku, 2009)
;
_computing_structure_refinement 'SHELXL-14 (Sheldrick, 2014)'
_computing_structure_solution 'SHELXL-14 (Sheldrick, 2014)'
_diffrn_ambient_temperature 296(2)
_diffrn_detector_area_resol_mean 13.6612
_diffrn_measured_fraction_theta_full 0.997
_diffrn_measured_fraction_theta_max 0.997
_diffrn_measurement_device
;
XtaLABmini: Fixed Chi 2 circle
;
_diffrn_measurement_device_type
;
Rigaku Mercury375R (2x2 bin mode)
;
_diffrn_measurement_method 'profile data from \w-scans'
_diffrn_radiation_type MoK\a
_diffrn_radiation_wavelength 0.71073
_diffrn_reflns_av_R_equivalents 0.1265
_diffrn_reflns_av_unetI/netI 0.0926
_diffrn_reflns_Laue_measured_fraction_full 0.997
_diffrn_reflns_Laue_measured_fraction_max 0.997
_diffrn_reflns_limit_h_max 9
_diffrn_reflns_limit_h_min -9
_diffrn_reflns_limit_k_max 12
_diffrn_reflns_limit_k_min -12
_diffrn_reflns_limit_l_max 14
_diffrn_reflns_limit_l_min -14
_diffrn_reflns_number 7535
_diffrn_reflns_point_group_measured_fraction_full 0.997
_diffrn_reflns_point_group_measured_fraction_max 0.997
_diffrn_reflns_theta_full 25.242
_diffrn_reflns_theta_max 25.996
_diffrn_reflns_theta_min 1.791
_exptl_absorpt_coefficient_mu 0.124
_exptl_absorpt_correction_T_max 1.000
_exptl_absorpt_correction_T_min 0.785
_exptl_absorpt_correction_type multi-scan
_exptl_absorpt_process_details 'Jacobson, R. (1998) Private communication'
_exptl_crystal_colour Colourless
_exptl_crystal_density_diffrn 1.499
_exptl_crystal_description Block
_exptl_crystal_F_000 376
_exptl_crystal_size_max 0.170
_exptl_crystal_size_mid 0.170
_exptl_crystal_size_min 0.160
_refine_diff_density_max 0.237
_refine_diff_density_min -0.262
_refine_diff_density_rms 0.055
_refine_ls_extinction_method none
_refine_ls_goodness_of_fit_ref 1.102
_refine_ls_hydrogen_treatment constr
_refine_ls_matrix_type full
_refine_ls_number_parameters 236
_refine_ls_number_reflns 3157
_refine_ls_number_restraints 0
_refine_ls_restrained_S_all 1.102
_refine_ls_R_factor_all 0.0756
_refine_ls_R_factor_gt 0.0625
_refine_ls_shift/su_max 0.004
_refine_ls_shift/su_mean 0.001
_refine_ls_structure_factor_coef Fsqd
_refine_ls_weighting_details 'w=1/[\s^2^(Fo^2^)+(0.0707P)^2^+0.1113P] where P=(Fo^2^+2Fc^2^)/3'
_refine_ls_weighting_scheme calc
_refine_ls_wR_factor_gt 0.1633
_refine_ls_wR_factor_ref 0.1873
_reflns_Friedel_coverage 0.000
_reflns_number_gt 2548
_reflns_number_total 3157
_reflns_threshold_expression 'I > 2\s(I)'
_cod_data_source_file ja8b02435_si_004.cif
_cod_data_source_block 1A
_cod_original_cell_volume 805.0(12)
_cod_database_code 4132209
_shelx_space_group_comment
;
The symmetry employed for this shelxl refinement is uniquely defined
by the following loop, which should always be used as a source of
symmetry information in preference to the above space-group names.
They are only intended as comments.
;
_shelx_estimated_absorpt_t_min 0.979
_shelx_estimated_absorpt_t_max 0.980
_shelxl_version_number 2014-3

loop_
_space_group_symop_operation_xyz
'x, y, z'
'-x, -y, -z'

loop_
_atom_site_label
_atom_site_type_symbol
_atom_site_fract_x
_atom_site_fract_y
_atom_site_fract_z
_atom_site_U_iso_or_equiv
_atom_site_adp_type
_atom_site_occupancy
_atom_site_site_symmetry_order
_atom_site_calc_flag
_atom_site_refinement_flags_posn
_atom_site_refinement_flags_adp
C11 C -0.6281(3) 0.7074(2) 0.29407(19) 0.0451(5) Uani 1 1 d . .
H11 H -0.6018 0.6154 0.3353 0.054 Uiso 1 1 calc R U
C12 C -0.9279(5) 1.2070(3) 0.2907(3) 0.0766(9) Uani 1 1 d . .
H12A H -0.8113 1.2291 0.2759 0.115 Uiso 1 1 calc R U
H12B H -1.0088 1.2690 0.3415 0.115 Uiso 1 1 calc R U
H12C H -0.9891 1.2203 0.2176 0.115 Uiso 1 1 calc R U
C101 C -0.0920(3) 0.6206(2) 0.29082(17) 0.0406(5) Uani 1 1 d . .
H101 H -0.0442 0.5219 0.2962 0.049 Uiso 1 1 calc R U
C103 C -0.2737(3) 0.8280(2) 0.37957(18) 0.0446(5) Uani 1 1 d . .
H103 H -0.3441 0.8675 0.4426 0.053 Uiso 1 1 calc R U
C105 C -0.2012(3) 0.6829(2) 0.38144(17) 0.0412(5) Uani 1 1 d . .
C106 C -0.0550(3) 0.7083(2) 0.19178(17) 0.0393(5) Uani 1 1 d . .
C108 C -0.1302(3) 0.8555(2) 0.18449(18) 0.0426(5) Uani 1 1 d . .
H108 H -0.1098 0.9152 0.1173 0.051 Uiso 1 1 calc R U
C109 C -0.5571(3) 0.7285(2) 0.17974(17) 0.0401(5) Uani 1 1 d . .
C111 C -0.7372(3) 0.8215(2) 0.34687(19) 0.0484(5) Uani 1 1 d . .
H111 H -0.7828 0.8063 0.4237 0.058 Uiso 1 1 calc R U
C112 C 0.0643(3) 0.6426(2) 0.09259(18) 0.0438(5) Uani 1 1 d . .
C114 C -0.2357(3) 0.9114(2) 0.27862(18) 0.0429(5) Uani 1 1 d . .
C115 C -0.7791(3) 0.9586(2) 0.28573(19) 0.0460(5) Uani 1 1 d . .
C116 C -0.6004(3) 0.8670(2) 0.12011(18) 0.0463(5) Uani 1 1 d . .
H116 H -0.5535 0.8828 0.0437 0.056 Uiso 1 1 calc R U
C120 C -0.4313(3) 0.6120(2) 0.1183(2) 0.0471(5) Uani 1 1 d . .
C122 C -0.7118(3) 0.9822(2) 0.17169(19) 0.0490(5) Uani 1 1 d . .
H122 H -0.7409 1.0742 0.1301 0.059 Uiso 1 1 calc R U
N1 N -0.2462(3) 0.5870(2) 0.48273(16) 0.0526(5) Uani 1 1 d . .
N2 N -0.3169(3) 1.0668(2) 0.2713(2) 0.0591(6) Uani 1 1 d . .
N3 N -0.4135(3) 0.4770(2) 0.1641(2) 0.0682(6) Uani 1 1 d . .
H3A H -0.3388 0.4085 0.1307 0.082 Uiso 1 1 calc R U
H3B H -0.4767 0.4584 0.2269 0.082 Uiso 1 1 calc R U
O1 O 0.1332(3) 0.50355(17) 0.11920(15) 0.0622(5) Uani 1 1 d . .
H1 H 0.1973 0.4707 0.0635 0.093 Uiso 1 1 calc R U
O2 O 0.0937(3) 0.7118(2) 0.00188(14) 0.0627(5) Uani 1 1 d . .
O3 O -0.3309(3) 0.6386(2) 0.56614(16) 0.0832(7) Uani 1 1 d . .
O4 O -0.1967(4) 0.46024(19) 0.47778(18) 0.0860(7) Uani 1 1 d . .
O5 O -0.3027(4) 1.1396(2) 0.1782(2) 0.0882(7) Uani 1 1 d . .
O6 O -0.3937(4) 1.1151(2) 0.3578(2) 0.1029(9) Uani 1 1 d . .
O7 O -0.3425(3) 0.6423(2) 0.02824(16) 0.0655(5) Uani 1 1 d . .
O8 O -0.8903(3) 1.06288(19) 0.34532(16) 0.0686(6) Uani 1 1 d . .

loop_
_atom_site_aniso_label
_atom_site_aniso_U_11
_atom_site_aniso_U_22
_atom_site_aniso_U_33
_atom_site_aniso_U_23
_atom_site_aniso_U_13
_atom_site_aniso_U_12
C11 0.0476(11) 0.0354(10) 0.0480(12) -0.0005(8) 0.0021(9) -0.0104(9)
C12 0.099(2) 0.0399(14) 0.0795(19) -0.0220(13) 0.0010(16) 0.0005(14)
C101 0.0463(11) 0.0344(10) 0.0386(10) -0.0102(8) 0.0039(8) -0.0076(9)
C103 0.0467(11) 0.0422(12) 0.0429(11) -0.0136(9) 0.0065(9) -0.0093(9)
C105 0.0475(11) 0.0366(11) 0.0361(10) -0.0071(8) 0.0054(8) -0.0092(9)
C106 0.0399(10) 0.0427(11) 0.0367(10) -0.0112(8) 0.0041(8) -0.0132(9)
C108 0.0476(11) 0.0395(11) 0.0404(11) -0.0040(8) 0.0023(9) -0.0149(9)
C109 0.0405(10) 0.0361(11) 0.0452(11) -0.0115(8) 0.0005(9) -0.0114(9)
C111 0.0524(12) 0.0452(12) 0.0421(11) -0.0030(9) 0.0105(9) -0.0122(10)
C112 0.0473(11) 0.0467(12) 0.0397(11) -0.0126(9) 0.0082(9) -0.0169(9)
C114 0.0455(11) 0.0325(10) 0.0480(11) -0.0109(8) 0.0008(9) -0.0065(9)
C115 0.0492(11) 0.0405(12) 0.0463(12) -0.0139(9) 0.0050(9) -0.0091(9)
C116 0.0565(12) 0.0401(11) 0.0378(10) -0.0061(8) 0.0079(9) -0.0111(10)
C120 0.0461(11) 0.0404(12) 0.0554(13) -0.0170(9) -0.0059(10) -0.0079(9)
C122 0.0619(13) 0.0331(11) 0.0457(12) -0.0033(9) 0.0042(10) -0.0084(10)
N1 0.0651(12) 0.0449(11) 0.0393(10) -0.0044(8) 0.0124(9) -0.0097(9)
N2 0.0692(13) 0.0346(10) 0.0682(13) -0.0107(9) 0.0096(11) -0.0099(9)
N3 0.0734(14) 0.0372(11) 0.0910(17) -0.0225(10) 0.0033(12) -0.0077(10)
O1 0.0787(11) 0.0469(9) 0.0518(9) -0.0185(7) 0.0228(8) -0.0068(8)
O2 0.0800(12) 0.0635(11) 0.0462(9) -0.0130(8) 0.0222(8) -0.0277(10)
O3 0.1207(17) 0.0616(11) 0.0514(10) -0.0130(9) 0.0423(11) -0.0141(11)
O4 0.1360(19) 0.0411(10) 0.0674(12) -0.0050(8) 0.0408(13) -0.0204(11)
O5 0.1274(19) 0.0379(10) 0.0868(15) 0.0009(10) 0.0145(13) -0.0176(11)
O6 0.140(2) 0.0507(12) 0.0981(17) -0.0295(11) 0.0446(15) -0.0034(13)
O7 0.0723(11) 0.0587(10) 0.0599(11) -0.0271(8) 0.0200(9) -0.0083(9)
O8 0.0863(13) 0.0454(10) 0.0602(11) -0.0176(8) 0.0189(10) -0.0009(9)

loop_
_atom_type_symbol
_atom_type_description
_atom_type_scat_dispersion_real
_atom_type_scat_dispersion_imag
_atom_type_scat_source
C C 0.0033 0.0016 'International Tables Vol C Tables 4.2.6.8 and 6.1.1.4'
H H 0.0000 0.0000 'International Tables Vol C Tables 4.2.6.8 and 6.1.1.4'
N N 0.0061 0.0033 'International Tables Vol C Tables 4.2.6.8 and 6.1.1.4'
O O 0.0106 0.0060 'International Tables Vol C Tables 4.2.6.8 and 6.1.1.4'

loop_
_geom_angle_atom_site_label_1
_geom_angle_atom_site_label_2
_geom_angle_atom_site_label_3
_geom_angle
C111 C11 C109 120.6(2)
C111 C11 H11 119.7
C109 C11 H11 119.7
O8 C12 H12A 109.5
O8 C12 H12B 109.5
H12A C12 H12B 109.5
O8 C12 H12C 109.5
H12A C12 H12C 109.5
H12B C12 H12C 109.5
C105 C101 C106 118.60(19)
C105 C101 H101 120.7
C106 C101 H101 120.7
C105 C103 C114 116.02(19)
C105 C103 H103 122.0
C114 C103 H103 122.0
C103 C105 C101 123.48(19)
C103 C105 N1 119.19(18)
C101 C105 N1 117.29(19)
C101 C106 C108 119.91(18)
C101 C106 C112 119.35(19)
C108 C106 C112 120.74(19)
C114 C108 C106 118.81(19)
C114 C108 H108 120.6
C106 C108 H108 120.6
C116 C109 C11 118.28(19)
C116 C109 C120 117.67(19)
C11 C109 C120 124.0(2)
C11 C111 C115 120.12(19)
C11 C111 H111 119.9
C115 C111 H111 119.9
O2 C112 O1 125.4(2)
O2 C112 C106 122.8(2)
O1 C112 C106 111.70(18)
C108 C114 C103 123.1(2)
C108 C114 N2 119.14(19)
C103 C114 N2 117.69(18)
O8 C115 C122 124.4(2)
O8 C115 C111 115.3(2)
C122 C115 C111 120.33(19)
C122 C116 C109 121.58(19)
C122 C116 H116 119.2
C109 C116 H116 119.2
O7 C120 N3 121.6(2)
O7 C120 C109 119.4(2)
N3 C120 C109 119.0(2)
C115 C122 C116 119.0(2)
C115 C122 H122 120.5
C116 C122 H122 120.5
O3 N1 O4 123.4(2)
O3 N1 C105 118.3(2)
O4 N1 C105 118.23(18)
O6 N2 O5 123.5(2)
O6 N2 C114 118.6(2)
O5 N2 C114 117.9(2)
C120 N3 H3A 120.0
C120 N3 H3B 120.0
H3A N3 H3B 120.0
C112 O1 H1 109.5
C115 O8 C12 118.1(2)

loop_
_geom_bond_atom_site_label_1
_geom_bond_atom_site_label_2
_geom_bond_distance
C11 C111 1.379(3)
C11 C109 1.390(3)
C11 H11 0.9300
C12 O8 1.422(3)
C12 H12A 0.9600
C12 H12B 0.9600
C12 H12C 0.9600
C101 C105 1.381(3)
C101 C106 1.385(3)
C101 H101 0.9300
C103 C105 1.375(3)
C103 C114 1.381(3)
C103 H103 0.9300
C105 N1 1.472(3)
C106 C108 1.389(3)
C106 C112 1.501(3)
C108 C114 1.379(3)
C108 H108 0.9300
C109 C116 1.389(3)
C109 C120 1.489(3)
C111 C115 1.383(3)
C111 H111 0.9300
C112 O2 1.200(3)
C112 O1 1.312(3)
C114 N2 1.468(3)
C115 O8 1.360(3)
C115 C122 1.381(3)
C116 C122 1.384(3)
C116 H116 0.9300
C120 O7 1.235(3)
C120 N3 1.333(3)
C122 H122 0.9300
N1 O3 1.206(2)
N1 O4 1.212(3)
N2 O6 1.206(3)
N2 O5 1.210(3)
N3 H3A 0.8600
N3 H3B 0.8600
O1 H1 0.8200

loop_
_geom_torsion_atom_site_label_1
_geom_torsion_atom_site_label_2
_geom_torsion_atom_site_label_3
_geom_torsion_atom_site_label_4
_geom_torsion
C114 C103 C105 C101 1.8(3)
C114 C103 C105 N1 -176.00(19)
C106 C101 C105 C103 -0.9(3)
C106 C101 C105 N1 176.88(18)
C105 C101 C106 C108 -1.1(3)
C105 C101 C106 C112 179.73(18)
C101 C106 C108 C114 2.2(3)
C112 C106 C108 C114 -178.67(18)
C111 C11 C109 C116 -0.6(3)
C111 C11 C109 C120 177.2(2)
C109 C11 C111 C115 0.8(3)
C101 C106 C112 O2 176.0(2)
C108 C106 C112 O2 -3.1(3)
C101 C106 C112 O1 -5.4(3)
C108 C106 C112 O1 175.44(19)
C106 C108 C114 C103 -1.3(3)
C106 C108 C114 N2 -179.55(19)
C105 C103 C114 C108 -0.6(3)
C105 C103 C114 N2 177.64(19)
C11 C111 C115 O8 178.9(2)
C11 C111 C115 C122 -0.1(4)
C11 C109 C116 C122 -0.2(3)
C120 C109 C116 C122 -178.1(2)
C116 C109 C120 O7 13.4(3)
C11 C109 C120 O7 -164.4(2)
C116 C109 C120 N3 -168.4(2)
C11 C109 C120 N3 13.8(3)
O8 C115 C122 C116 -179.6(2)
C111 C115 C122 C116 -0.7(4)
C109 C116 C122 C115 0.9(4)
C103 C105 N1 O3 -6.9(3)
C101 C105 N1 O3 175.2(2)
C103 C105 N1 O4 172.9(2)
C101 C105 N1 O4 -5.0(3)
C108 C114 N2 O6 -173.2(3)
C103 C114 N2 O6 8.5(4)
C108 C114 N2 O5 6.8(4)
C103 C114 N2 O5 -171.5(2)
C122 C115 O8 C12 -5.3(4)
C111 C115 O8 C12 175.7(2)
